data_4118655
loop_
_publ_author_name
'Atsutoshi Yokoyama'
'Jung Eun Han'
'Jaeheung Cho'
'Minoru Kubo'
'Takashi Ogura'
'Maxime A. Siegler'
'Kenneth D. Karlin'
'Wonwoo Nam'

_publ_section_title
;
 Chromium(IV)-Peroxo Complex Formation and Its Nitric Oxide Dioxygenase
 Reactivity
;
_journal_name_full 'Journal of the American Chemical Society'
_journal_page_first 15269
_journal_page_last 15272
_journal_paper_doi 10.1021/ja307384e
_journal_volume 134
_journal_year 2012
_chemical_formula_sum 'C12 H28 Cl Cr N6 O6'
_chemical_formula_weight 439.85
_chemical_name_systematic
; 
 ? 
;
_space_group_IT_number 19
_symmetry_cell_setting orthorhombic
_symmetry_space_group_name_Hall 'P 2ac 2ab'
_symmetry_space_group_name_H-M 'P 21 21 21'
_atom_sites_solution_hydrogens geom
_atom_sites_solution_primary direct
_atom_sites_solution_secondary difmap
_audit_creation_method SHELXL-97
_cell_angle_alpha 90.00
_cell_angle_beta 90.00
_cell_angle_gamma 90.00
_cell_formula_units_Z 4
_cell_length_a 9.7456(2)
_cell_length_b 13.1143(3)
_cell_length_c 14.3524(4)
_cell_measurement_reflns_used 9187
_cell_measurement_temperature 100(2)
_cell_measurement_theta_max 26.23
_cell_measurement_theta_min 2.53
_cell_volume 1834.33(8)
_computing_cell_refinement 'Bruker SAINT'
_computing_data_collection 'Bruker APEX2'
_computing_data_reduction 'Bruker SAINT'
_computing_molecular_graphics 'Bruker SHELXTL'
_computing_publication_material 'Bruker SHELXTL'
_computing_structure_refinement 'SHELXL-97 (Sheldrick, 2008)'
_computing_structure_solution 'SHELXS-97 (Sheldrick, 2008)'
_diffrn_ambient_temperature 100(2)
_diffrn_measured_fraction_theta_full 0.998
_diffrn_measured_fraction_theta_max 0.998
_diffrn_measurement_device_type 'Bruker APEX-II CCD'
_diffrn_measurement_method '\f and \w scans'
_diffrn_radiation_monochromator graphite
_diffrn_radiation_source 'fine-focus sealed tube'
_diffrn_radiation_type MoK\a
_diffrn_radiation_wavelength 0.71073
_diffrn_reflns_av_R_equivalents 0.0466
_diffrn_reflns_av_sigmaI/netI 0.0390
_diffrn_reflns_limit_h_max 13
_diffrn_reflns_limit_h_min -12
_diffrn_reflns_limit_k_max 17
_diffrn_reflns_limit_k_min -17
_diffrn_reflns_limit_l_max 19
_diffrn_reflns_limit_l_min -19
_diffrn_reflns_number 31520
_diffrn_reflns_theta_full 28.33
_diffrn_reflns_theta_max 28.33
_diffrn_reflns_theta_min 2.10
_exptl_absorpt_coefficient_mu 0.813
_exptl_absorpt_correction_T_max 0.9605
_exptl_absorpt_correction_T_min 0.8544
_exptl_absorpt_correction_type multi-scan
_exptl_crystal_colour green
_exptl_crystal_density_diffrn 1.593
_exptl_crystal_description Needle
_exptl_crystal_F_000 924
_exptl_crystal_size_max 0.20
_exptl_crystal_size_mid 0.20
_exptl_crystal_size_min 0.05
_refine_diff_density_max 1.998
_refine_diff_density_min -0.514
_refine_diff_density_rms 0.076
_refine_ls_abs_structure_details 'Flack H D (1983), Acta Cryst. A39, 876-881'
_refine_ls_abs_structure_Flack 0.02(2)
_refine_ls_extinction_method none
_refine_ls_goodness_of_fit_ref 0.853
_refine_ls_hydrogen_treatment constr
_refine_ls_matrix_type full
_refine_ls_number_parameters 239
_refine_ls_number_reflns 4552
_refine_ls_number_restraints 13
_refine_ls_restrained_S_all 0.895
_refine_ls_R_factor_all 0.0471
_refine_ls_R_factor_gt 0.0402
_refine_ls_shift/su_max 0.001
_refine_ls_shift/su_mean 0.000
_refine_ls_structure_factor_coef Fsqd
_refine_ls_weighting_details 'calc w=1/[\s^2^(Fo^2^)+(0.1000P)^2^+0.9651P] where P=(Fo^2^+2Fc^2^)/3'
_refine_ls_weighting_scheme calc
_refine_ls_wR_factor_gt 0.1137
_refine_ls_wR_factor_ref 0.1200
_reflns_number_gt 4081
_reflns_number_total 4552
_reflns_threshold_expression >2sigma(I)
_cod_data_source_file ja307384e_si_004.cif
_cod_data_source_block chem209
_cod_database_code 4118655

loop_
_symmetry_equiv_pos_as_xyz
'x, y, z'
'x+1/2, -y+1/2, -z'
'-x, y+1/2, -z+1/2'
'-x+1/2, -y, z+1/2'

loop_
_atom_site_label
_atom_site_type_symbol
_atom_site_fract_x
_atom_site_fract_y
_atom_site_fract_z
_atom_site_U_iso_or_equiv
_atom_site_adp_type
_atom_site_occupancy
_atom_site_symmetry_multiplicity
_atom_site_calc_flag
_atom_site_refinement_flags
Cr1 Cr 0.96538(4) 0.55145(3) 0.07798(3) 0.01452(12) Uani 1 1 d .
Cl1 Cl 1.00147(7) 0.72541(5) 0.07620(6) 0.02226(17) Uani 1 1 d .
N6 N 0.0786(3) 0.71765(19) 0.66995(17) 0.0156(5) Uani 1 1 d .
N1 N 0.8901(3) 0.5568(2) -0.06417(17) 0.0186(5) Uani 1 1 d .
N3 N 0.9682(3) 0.39070(18) 0.10648(18) 0.0162(5) Uani 1 1 d .
N4 N 0.7504(3) 0.53529(19) 0.10445(17) 0.0171(5) Uani 1 1 d .
N2 N 1.1547(3) 0.5132(2) 0.0080(2) 0.0188(5) Uani 1 1 d .
N5 N 1.0676(3) 0.5905(2) 0.2675(2) 0.0298(7) Uani 1 1 d DU
C11 C 1.0434(4) 0.3622(2) 0.1944(2) 0.0213(6) Uani 1 1 d .
H11A H 0.9871 0.3799 0.2486 0.032 Uiso 1 1 calc R
H11B H 1.1305 0.3994 0.1973 0.032 Uiso 1 1 calc R
H11C H 1.0616 0.2887 0.1945 0.032 Uiso 1 1 calc R
C2 C 1.1352(3) 0.5489(3) -0.0903(2) 0.0236(7) Uani 1 1 d .
H2A H 1.2090 0.5205 -0.1300 0.028 Uiso 1 1 calc R
H2B H 1.1420 0.6242 -0.0924 0.028 Uiso 1 1 calc R
C4 C 1.0413(3) 0.3414(2) 0.0270(2) 0.0177(6) Uani 1 1 d .
H4A H 0.9831 0.3433 -0.0295 0.021 Uiso 1 1 calc R
H4B H 1.0611 0.2692 0.0420 0.021 Uiso 1 1 calc R
C5 C 0.8235(3) 0.3529(2) 0.1153(2) 0.0195(6) Uani 1 1 d .
H5A H 0.8205 0.2913 0.1551 0.023 Uiso 1 1 calc R
H5B H 0.7863 0.3352 0.0532 0.023 Uiso 1 1 calc R
C12 C 0.6872(4) 0.6180(3) 0.1603(2) 0.0235(7) Uani 1 1 d .
H12A H 0.6971 0.6830 0.1273 0.035 Uiso 1 1 calc R
H12B H 0.7331 0.6224 0.2210 0.035 Uiso 1 1 calc R
H12C H 0.5895 0.6033 0.1697 0.035 Uiso 1 1 calc R
C8 C 0.7636(3) 0.4934(2) -0.0656(2) 0.0203(6) Uani 1 1 d .
H8A H 0.7879 0.4204 -0.0589 0.024 Uiso 1 1 calc R
H8B H 0.7151 0.5024 -0.1256 0.024 Uiso 1 1 calc R
C6 C 0.7392(3) 0.4378(3) 0.1588(2) 0.0212(6) Uani 1 1 d .
H6A H 0.6418 0.4166 0.1616 0.025 Uiso 1 1 calc R
H6B H 0.7711 0.4496 0.2234 0.025 Uiso 1 1 calc R
C9 C 0.8526(3) 0.6614(2) -0.0979(2) 0.0223(7) Uani 1 1 d .
H9A H 0.9358 0.7031 -0.1033 0.033 Uiso 1 1 calc R
H9B H 0.7893 0.6933 -0.0536 0.033 Uiso 1 1 calc R
H9C H 0.8083 0.6562 -0.1590 0.033 Uiso 1 1 calc R
C10 C 1.2824(3) 0.5606(3) 0.0439(3) 0.0282(7) Uani 1 1 d .
H10A H 1.3606 0.5381 0.0061 0.042 Uiso 1 1 calc R
H10B H 1.2967 0.5401 0.1088 0.042 Uiso 1 1 calc R
H10C H 1.2745 0.6350 0.0404 0.042 Uiso 1 1 calc R
C3 C 1.1737(3) 0.3984(2) 0.0097(2) 0.0201(6) Uani 1 1 d .
H3A H 1.2127 0.3761 -0.0506 0.024 Uiso 1 1 calc R
H3B H 1.2403 0.3806 0.0592 0.024 Uiso 1 1 calc R
C7 C 0.6722(3) 0.5257(3) 0.0135(2) 0.0205(6) Uani 1 1 d .
H7A H 0.5977 0.4751 0.0212 0.025 Uiso 1 1 calc R
H7B H 0.6296 0.5922 -0.0018 0.025 Uiso 1 1 calc R
C1 C 0.9984(3) 0.5165(2) -0.1279(2) 0.0206(6) Uani 1 1 d .
H1A H 0.9852 0.5440 -0.1915 0.025 Uiso 1 1 calc R
H1B H 0.9932 0.4412 -0.1309 0.025 Uiso 1 1 calc R
O4 O -0.0334(3) 0.75898(19) 0.68666(19) 0.0324(6) Uani 1 1 d .
O1 O 0.9729(3) 0.56273(19) 0.21709(16) 0.0311(5) Uani 1 1 d DU
O5 O 0.1760(2) 0.76896(18) 0.63591(17) 0.0241(5) Uani 1 1 d .
O6 O 0.0960(3) 0.6243(2) 0.6850(2) 0.0333(6) Uani 1 1 d .
O3 O 1.0384(3) 0.6012(2) 0.35505(18) 0.0403(6) Uani 1 1 d .
O2 O 1.1830(3) 0.6068(3) 0.2406(2) 0.0454(8) Uani 1 1 d .

loop_
_atom_site_aniso_label
_atom_site_aniso_U_11
_atom_site_aniso_U_22
_atom_site_aniso_U_33
_atom_site_aniso_U_23
_atom_site_aniso_U_13
_atom_site_aniso_U_12
Cr1 0.0136(2) 0.0122(2) 0.0178(2) 0.00026(18) 0.00144(18) 0.00010(17)
Cl1 0.0235(3) 0.0139(3) 0.0293(4) -0.0017(3) -0.0019(3) -0.0018(3)
N6 0.0186(11) 0.0133(11) 0.0149(11) 0.0001(9) 0.0018(9) -0.0007(10)
N1 0.0202(12) 0.0161(12) 0.0194(13) 0.0019(11) 0.0029(10) 0.0018(10)
N3 0.0162(11) 0.0114(11) 0.0209(11) 0.0022(9) 0.0023(10) 0.0002(10)
N4 0.0143(11) 0.0186(13) 0.0185(12) -0.0003(10) 0.0019(9) -0.0003(10)
N2 0.0137(12) 0.0136(12) 0.0292(14) 0.0030(11) 0.0027(10) -0.0006(10)
N5 0.0290(10) 0.0220(10) 0.0384(10) 0.0050(8) 0.0085(8) 0.0044(8)
C11 0.0241(15) 0.0226(15) 0.0173(13) 0.0009(11) -0.0007(13) 0.0034(13)
C2 0.0199(13) 0.0218(15) 0.0291(17) 0.0070(14) 0.0096(12) 0.0027(12)
C4 0.0203(14) 0.0127(13) 0.0201(14) -0.0014(10) 0.0033(12) -0.0007(12)
C5 0.0187(14) 0.0154(14) 0.0243(14) 0.0011(12) 0.0000(12) -0.0011(12)
C12 0.0220(15) 0.0228(16) 0.0255(16) -0.0040(13) 0.0063(13) 0.0045(13)
C8 0.0213(14) 0.0172(14) 0.0224(15) -0.0014(12) -0.0060(12) 0.0013(11)
C6 0.0180(14) 0.0236(16) 0.0219(14) 0.0046(13) 0.0055(11) -0.0022(13)
C9 0.0267(16) 0.0181(15) 0.0220(16) 0.0002(12) -0.0022(12) 0.0051(13)
C10 0.0144(14) 0.0252(17) 0.0448(19) -0.0008(16) 0.0032(13) -0.0029(13)
C3 0.0182(14) 0.0156(14) 0.0266(15) 0.0014(12) 0.0037(12) 0.0042(12)
C7 0.0155(13) 0.0227(16) 0.0232(15) -0.0002(12) -0.0004(11) 0.0014(12)
C1 0.0235(15) 0.0211(14) 0.0174(14) -0.0015(11) 0.0048(11) 0.0040(12)
O4 0.0266(12) 0.0266(13) 0.0439(14) 0.0004(11) 0.0107(12) 0.0054(11)
O1 0.0366(9) 0.0287(9) 0.0278(8) 0.0033(7) 0.0053(8) 0.0044(8)
O5 0.0208(11) 0.0200(11) 0.0315(13) 0.0025(10) 0.0027(9) -0.0022(10)
O6 0.0300(13) 0.0240(13) 0.0458(15) 0.0123(11) 0.0117(12) 0.0027(11)
O3 0.0409(15) 0.0493(17) 0.0306(13) -0.0049(12) -0.0078(13) -0.0012(14)
O2 0.0332(15) 0.059(2) 0.0445(17) -0.0007(15) -0.0043(13) -0.0041(15)

loop_
_atom_type_symbol
_atom_type_description
_atom_type_scat_dispersion_real
_atom_type_scat_dispersion_imag
_atom_type_scat_source
C C 0.0033 0.0016 'International Tables Vol C Tables 4.2.6.8 and 6.1.1.4'
H H 0.0000 0.0000 'International Tables Vol C Tables 4.2.6.8 and 6.1.1.4'
N N 0.0061 0.0033 'International Tables Vol C Tables 4.2.6.8 and 6.1.1.4'
O O 0.0106 0.0060 'International Tables Vol C Tables 4.2.6.8 and 6.1.1.4'
Cl Cl 0.1484 0.1585 'International Tables Vol C Tables 4.2.6.8 and 6.1.1.4'
Cr Cr 0.3209 0.6236 'International Tables Vol C Tables 4.2.6.8 and 6.1.1.4'

loop_
_geom_angle_atom_site_label_1
_geom_angle_atom_site_label_2
_geom_angle_atom_site_label_3
_geom_angle
O1 Cr1 N4 82.31(10)
O1 Cr1 N3 83.23(10)
N4 Cr1 N3 83.20(10)
O1 Cr1 N2 116.70(11)
N4 Cr1 N2 153.63(10)
N3 Cr1 N2 81.34(10)
O1 Cr1 N1 161.33(10)
N4 Cr1 N1 80.75(10)
N3 Cr1 N1 102.44(10)
N2 Cr1 N1 81.88(10)
O1 Cr1 Cl1 86.13(7)
N4 Cr1 Cl1 104.42(7)
N3 Cr1 Cl1 165.98(7)
N2 Cr1 Cl1 95.41(7)
N1 Cr1 Cl1 90.52(8)
O4 N6 O6 120.8(3)
O4 N6 O5 120.2(3)
O6 N6 O5 119.0(3)
C8 N1 C1 112.3(2)
C8 N1 C9 107.7(2)
C1 N1 C9 107.4(2)
C8 N1 Cr1 105.96(18)
C1 N1 Cr1 109.01(18)
C9 N1 Cr1 114.57(19)
C4 N3 C5 111.7(2)
C4 N3 C11 107.5(2)
C5 N3 C11 107.7(2)
C4 N3 Cr1 106.64(17)
C5 N3 Cr1 109.14(18)
C11 N3 Cr1 114.19(18)
C12 N4 C6 108.2(2)
C12 N4 C7 108.5(2)
C6 N4 C7 109.8(2)
C12 N4 Cr1 115.5(2)
C6 N4 Cr1 104.36(17)
C7 N4 Cr1 110.35(18)
C10 N2 C2 107.6(3)
C10 N2 C3 107.9(3)
C2 N2 C3 110.0(3)
C10 N2 Cr1 117.2(2)
C2 N2 Cr1 104.87(18)
C3 N2 Cr1 109.10(19)
O2 N5 O1 124.3(3)
O2 N5 O3 119.7(3)
O1 N5 O3 116.0(3)
N2 C2 C1 111.3(2)
N3 C4 C3 108.5(2)
N3 C5 C6 107.6(2)
N1 C8 C7 108.8(2)
N4 C6 C5 111.8(2)
C4 C3 N2 112.9(2)
C8 C7 N4 112.0(2)
N1 C1 C2 107.9(2)
N5 O1 Cr1 129.6(2)

loop_
_geom_bond_atom_site_label_1
_geom_bond_atom_site_label_2
_geom_bond_distance
Cr1 O1 2.003(2)
Cr1 N4 2.139(3)
Cr1 N3 2.148(2)
Cr1 N2 2.160(3)
Cr1 N1 2.169(3)
Cr1 Cl1 2.3084(8)
N6 O4 1.242(4)
N6 O6 1.255(4)
N6 O5 1.262(3)
N1 C8 1.488(4)
N1 C1 1.493(4)
N1 C9 1.500(4)
N3 C4 1.492(4)
N3 C5 1.501(4)
N3 C11 1.507(4)
N4 C12 1.483(4)
N4 C6 1.502(4)
N4 C7 1.516(4)
N2 C10 1.484(4)
N2 C2 1.498(4)
N2 C3 1.517(4)
N5 O2 1.208(4)
N5 O1 1.2284(19)
N5 O3 1.296(4)
C2 C1 1.500(4)
C4 C3 1.512(4)
C5 C6 1.517(4)
C8 C7 1.504(4)
